data_7042476
loop_
_publ_author_name
'Peng, Yan'
'Mereacre, Valeriu'
'Anson, Christopher E.'
'Powell, Annie K.'

_publ_section_title
;
 The role of coordinated solvent on Co(ii) ions in tuning the single
 molecule magnet properties in a {CoDy} system.
;
_journal_issue 16
_journal_name_full 'Dalton transactions (Cambridge, England : 2003)'
_journal_page_first 5337
_journal_page_last 5343
_journal_paper_doi 10.1039/c7dt00548b
_journal_volume 46
_journal_year 2017
_chemical_formula_moiety 'C58 H52 Dy2 N6 O20 Zn2, 2(C H2 Cl2)'
_chemical_formula_sum 'C60 H56 Cl4 Dy2 N6 O20 Zn2'
_chemical_formula_weight 1778.64
_space_group_crystal_system triclinic
_space_group_IT_number 2
_space_group_name_Hall '-P 1'
_space_group_name_H-M_alt 'P -1'
_symmetry_space_group_name_Hall '-P 1'
_symmetry_space_group_name_H-M 'P -1'
_atom_sites_solution_hydrogens mixed
_atom_sites_solution_primary 'dual-space direct methods'
_atom_sites_solution_secondary difmap
_audit_creation_method SHELXL-2014/7
_audit_update_record
;
2016-11-25 deposited with the CCDC.
2017-03-14 downloaded from the CCDC.
;
_cell_angle_alpha 100.366(2)
_cell_angle_beta 91.738(2)
_cell_angle_gamma 97.091(2)
_cell_formula_units_Z 1
_cell_length_a 10.5972(3)
_cell_length_b 11.1817(3)
_cell_length_c 13.6846(4)
_cell_measurement_reflns_used 16799
_cell_measurement_temperature 150(2)
_cell_measurement_theta_max 28.60
_cell_measurement_theta_min 2.85
_cell_volume 1580.59(8)
_computing_cell_refinement
;
CrysAlisPro 1.171.37.34 (Agilent Technologies, 2014)
;
_computing_data_collection
;
CrysAlisPro 1.171.37.34 (Agilent Technologies, 2014)
;
_computing_data_reduction
;
CrysAlisPro 1.171.37.34 (Agilent Technologies, 2014)
;
_computing_molecular_graphics 'Diamond 2.1 (Crystal Impact, 1998)'
_computing_publication_material 'SHELXL-2016/6 (Sheldrick, 2016)'
_computing_structure_refinement 'SHELXL-2016/6 (Sheldrick, 2016)'
_computing_structure_solution 'SHELXT (Sheldrick, 2015)'
_diffrn_ambient_temperature 150(2)
_diffrn_detector_area_resol_mean 8.0534
_diffrn_detector_type 'Eos CCD'
_diffrn_measured_fraction_theta_full 1.000
_diffrn_measured_fraction_theta_max 0.907
_diffrn_measurement_device 'four-circle kappa-geometry diffractometer'
_diffrn_measurement_device_type 'SuperNova, Dual, Cu at zero, Eos'
_diffrn_measurement_method '\w scans'
_diffrn_radiation_monochromator mirror
_diffrn_radiation_type MoK\a
_diffrn_radiation_wavelength 0.71073
_diffrn_reflns_av_R_equivalents 0.0317
_diffrn_reflns_av_unetI/netI 0.0309
_diffrn_reflns_Laue_measured_fraction_full 1.000
_diffrn_reflns_Laue_measured_fraction_max 0.907
_diffrn_reflns_limit_h_max 13
_diffrn_reflns_limit_h_min -14
_diffrn_reflns_limit_k_max 15
_diffrn_reflns_limit_k_min -14
_diffrn_reflns_limit_l_max 17
_diffrn_reflns_limit_l_min -18
_diffrn_reflns_number 29062
_diffrn_reflns_point_group_measured_fraction_full 1.000
_diffrn_reflns_point_group_measured_fraction_max 0.907
_diffrn_reflns_theta_full 26.000
_diffrn_reflns_theta_max 28.900
_diffrn_reflns_theta_min 2.176
_diffrn_source 'SuperNova (Mo) Microfocus Source'
_exptl_absorpt_coefficient_mu 3.336
_exptl_absorpt_correction_T_max 0.800
_exptl_absorpt_correction_T_min 0.706
_exptl_absorpt_correction_type multi-scan
_exptl_absorpt_process_details
;
CrysAlisPro 1.171.37.34 (Agilent Technologies, 2014)
Empirical absorption correction using spherical harmonics,
implemented in SCALE3 ABSPACK scaling algorithm.
;
_exptl_crystal_colour colourless
_exptl_crystal_density_diffrn 1.869
_exptl_crystal_description block
_exptl_crystal_F_000 878
_exptl_crystal_size_max 0.120
_exptl_crystal_size_mid 0.090
_exptl_crystal_size_min 0.070
_refine_diff_density_max 0.877
_refine_diff_density_min -0.735
_refine_diff_density_rms 0.099
_refine_ls_extinction_method none
_refine_ls_goodness_of_fit_ref 1.054
_refine_ls_hydrogen_treatment mixed
_refine_ls_matrix_type full
_refine_ls_number_parameters 429
_refine_ls_number_reflns 7554
_refine_ls_number_restraints 1
_refine_ls_restrained_S_all 1.054
_refine_ls_R_factor_all 0.0297
_refine_ls_R_factor_gt 0.0257
_refine_ls_shift/su_max 0.001
_refine_ls_shift/su_mean 0.000
_refine_ls_structure_factor_coef Fsqd
_refine_ls_weighting_details 'w=1/[\s^2^(Fo^2^)+(0.0184P)^2^+2.4864P] where P=(Fo^2^+2Fc^2^)/3'
_refine_ls_weighting_scheme calc
_refine_ls_wR_factor_gt 0.0535
_refine_ls_wR_factor_ref 0.0549
_reflns_Friedel_coverage 0.000
_reflns_number_gt 7014
_reflns_number_total 7554
_reflns_threshold_expression 'I > 2\s(I)'
_cod_data_source_file c7dt00548b2.cif
_cod_data_source_block p14403
_cod_depositor_comments 'Adding full bibliography for 7042476--7042478.cif.'
_cod_database_code 7042476
_shelx_shelxl_version_number 2014/7
_shelx_space_group_comment
;
The symmetry employed for this shelxl refinement is uniquely defined
by the following loop, which should always be used as a source of
symmetry information in preference to the above space-group names.
They are only intended as comments.
;
_shelx_estimated_absorpt_t_min 0.690
_shelx_estimated_absorpt_t_max 0.800

loop_
_space_group_symop_operation_xyz
'x, y, z'
'-x, -y, -z'

loop_
_atom_site_label
_atom_site_type_symbol
_atom_site_fract_x
_atom_site_fract_y
_atom_site_fract_z
_atom_site_U_iso_or_equiv
_atom_site_adp_type
_atom_site_occupancy
_atom_site_site_symmetry_order
_atom_site_calc_flag
_atom_site_refinement_flags_posn
_atom_site_refinement_flags_adp
Dy1 Dy 0.42236(2) 0.34647(2) 0.66255(2) 0.01202(4) Uani 1 1 d . .
Zn1 Zn 0.35665(3) 0.46603(3) 0.44819(2) 0.01188(7) Uani 1 1 d . .
O1 O 0.46503(19) 0.26548(18) 0.79022(14) 0.0187(4) Uani 1 1 d . .
C1 C 0.5532(3) 0.2089(2) 0.8242(2) 0.0160(5) Uani 1 1 d . .
C2 C 0.5560(3) 0.1962(3) 0.9258(2) 0.0199(6) Uani 1 1 d . .
O2 O 0.4610(2) 0.2474(2) 0.97800(14) 0.0261(5) Uani 1 1 d . .
C8 C 0.4485(3) 0.2280(3) 1.0779(2) 0.0322(8) Uani 1 1 d . .
H8A H 0.4340 0.1398 1.0781 0.048 Uiso 1 1 calc R U
H8B H 0.3763 0.2665 1.1062 0.048 Uiso 1 1 calc R U
H8C H 0.5267 0.2645 1.1178 0.048 Uiso 1 1 calc R U
C3 C 0.6492(3) 0.1401(3) 0.9654(2) 0.0248(7) Uani 1 1 d . .
H3A H 0.6490 0.1326 1.0334 0.030 Uiso 1 1 calc R U
C4 C 0.7444(3) 0.0940(3) 0.9060(2) 0.0254(7) Uani 1 1 d . .
H4A H 0.8093 0.0569 0.9339 0.030 Uiso 1 1 calc R U
C5 C 0.7427(3) 0.1031(3) 0.8077(2) 0.0214(6) Uani 1 1 d . .
H5A H 0.8067 0.0714 0.7674 0.026 Uiso 1 1 calc R U
C6 C 0.6475(3) 0.1588(2) 0.7646(2) 0.0165(5) Uani 1 1 d . .
C7 C 0.6497(3) 0.1582(2) 0.6591(2) 0.0162(5) Uani 1 1 d . .
H7A H 0.7148 0.1191 0.6251 0.019 Uiso 1 1 calc R U
N1 N 0.5730(2) 0.2049(2) 0.60557(16) 0.0132(4) Uani 1 1 d . .
C9 C 0.5812(2) 0.1827(2) 0.50024(19) 0.0131(5) Uani 1 1 d . .
C10 C 0.6244(3) 0.0781(2) 0.4475(2) 0.0161(5) Uani 1 1 d . .
H10A H 0.6521 0.0191 0.4824 0.019 Uiso 1 1 calc R U
C11 C 0.6274(3) 0.0596(3) 0.3450(2) 0.0194(6) Uani 1 1 d . .
H11A H 0.6579 -0.0113 0.3097 0.023 Uiso 1 1 calc R U
C12 C 0.5854(3) 0.1451(3) 0.2940(2) 0.0176(6) Uani 1 1 d . .
H12A H 0.5877 0.1328 0.2236 0.021 Uiso 1 1 calc R U
C13 C 0.5400(2) 0.2486(2) 0.34527(19) 0.0148(5) Uani 1 1 d . .
H13A H 0.5109 0.3064 0.3097 0.018 Uiso 1 1 calc R U
C14 C 0.5370(2) 0.2683(2) 0.44845(19) 0.0127(5) Uani 1 1 d . .
O3 O 0.49270(17) 0.36992(16) 0.50100(13) 0.0120(4) Uani 1 1 d . .
O4 O 0.30926(17) 0.47548(16) 0.59432(13) 0.0140(4) Uani 1 1 d . .
C15 C 0.2353(2) 0.5496(2) 0.64573(19) 0.0133(5) Uani 1 1 d . .
C16 C 0.2433(2) 0.5644(2) 0.75050(19) 0.0139(5) Uani 1 1 d . .
O5 O 0.33210(18) 0.49936(18) 0.78691(13) 0.0177(4) Uani 1 1 d . .
C22 C 0.3272(3) 0.4882(3) 0.8900(2) 0.0206(6) Uani 1 1 d . .
H22A H 0.3517 0.5689 0.9321 0.031 Uiso 1 1 calc R U
H22B H 0.3861 0.4319 0.9046 0.031 Uiso 1 1 calc R U
H22C H 0.2404 0.4562 0.9035 0.031 Uiso 1 1 calc R U
C17 C 0.1713(3) 0.6397(2) 0.8096(2) 0.0164(5) Uani 1 1 d . .
H17A H 0.1792 0.6488 0.8799 0.020 Uiso 1 1 calc R U
C18 C 0.0864(3) 0.7027(3) 0.7650(2) 0.0209(6) Uani 1 1 d . .
H18A H 0.0356 0.7543 0.8050 0.025 Uiso 1 1 calc R U
C19 C 0.0766(3) 0.6899(3) 0.6635(2) 0.0189(6) Uani 1 1 d . .
H19A H 0.0184 0.7329 0.6339 0.023 Uiso 1 1 calc R U
C20 C 0.1509(2) 0.6147(2) 0.60165(19) 0.0140(5) Uani 1 1 d . .
C21 C 0.1377(3) 0.6132(2) 0.4956(2) 0.0157(5) Uani 1 1 d . .
H21A H 0.0732 0.6557 0.4736 0.019 Uiso 1 1 calc R U
N2 N 0.2049(2) 0.5601(2) 0.42861(16) 0.0127(4) Uani 1 1 d . .
C23 C 0.1862(2) 0.5641(2) 0.32607(19) 0.0131(5) Uani 1 1 d . .
C24 C 0.0770(3) 0.5951(3) 0.2825(2) 0.0175(6) Uani 1 1 d . .
H24A H 0.0087 0.6166 0.3225 0.021 Uiso 1 1 calc R U
C25 C 0.0677(3) 0.5948(3) 0.1815(2) 0.0195(6) Uani 1 1 d . .
H25A H -0.0064 0.6170 0.1523 0.023 Uiso 1 1 calc R U
C26 C 0.1669(3) 0.5620(3) 0.1230(2) 0.0207(6) Uani 1 1 d . .
H26A H 0.1602 0.5613 0.0535 0.025 Uiso 1 1 calc R U
C27 C 0.2756(3) 0.5302(3) 0.1648(2) 0.0173(6) Uani 1 1 d . .
H27A H 0.3423 0.5070 0.1235 0.021 Uiso 1 1 calc R U
C28 C 0.2884(2) 0.5319(2) 0.26661(19) 0.0138(5) Uani 1 1 d . .
O6 O 0.39606(17) 0.50599(17) 0.30965(13) 0.0142(4) Uani 1 1 d . .
O7 O 0.27889(19) 0.18979(18) 0.55078(15) 0.0200(4) Uani 1 1 d . .
O8 O 0.2020(2) 0.2624(2) 0.69282(16) 0.0274(5) Uani 1 1 d . .
N3 N 0.1858(3) 0.1950(3) 0.6082(2) 0.0380(7) Uani 1 1 d . .
O9 O 0.0698(3) 0.1230(5) 0.5766(4) 0.124(2) Uani 1 1 d . .
O10 O 0.24250(19) 0.29150(18) 0.39034(15) 0.0194(4) Uani 1 1 d D .
H10 H 0.246(3) 0.240(3) 0.427(2) 0.023 Uiso 1 1 d D U
C29 C 0.2246(3) 0.2212(3) 0.2916(2) 0.0259(7) Uani 1 1 d . .
H29A H 0.1662 0.1461 0.2917 0.039 Uiso 1 1 calc R U
H29B H 0.1885 0.2696 0.2474 0.039 Uiso 1 1 calc R U
H29C H 0.3067 0.1997 0.2681 0.039 Uiso 1 1 calc R U
Cl1 Cl 0.10353(10) 0.22937(11) 1.00513(7) 0.0515(3) Uani 1 1 d . .
C31 C 0.1595(4) 0.1700(3) 0.8894(3) 0.0403(9) Uani 1 1 d . .
H31A H 0.1196 0.2065 0.8375 0.048 Uiso 1 1 calc R U
H31B H 0.2527 0.1947 0.8908 0.048 Uiso 1 1 calc R U
Cl2 Cl 0.12820(14) 0.01102(10) 0.85730(9) 0.0664(3) Uani 1 1 d . .

loop_
_atom_site_aniso_label
_atom_site_aniso_U_11
_atom_site_aniso_U_22
_atom_site_aniso_U_33
_atom_site_aniso_U_23
_atom_site_aniso_U_13
_atom_site_aniso_U_12
Dy1 0.01355(6) 0.01334(7) 0.01148(6) 0.00514(4) 0.00339(4) 0.00596(5)
Zn1 0.01305(14) 0.01317(15) 0.01119(14) 0.00385(11) 0.00246(11) 0.00592(12)
O1 0.0222(10) 0.0219(11) 0.0162(9) 0.0087(8) 0.0026(8) 0.0108(8)
C1 0.0208(14) 0.0127(13) 0.0159(13) 0.0063(10) -0.0014(10) 0.0032(11)
C2 0.0267(15) 0.0173(14) 0.0162(13) 0.0045(11) 0.0016(11) 0.0022(12)
O2 0.0342(12) 0.0351(13) 0.0144(10) 0.0116(9) 0.0074(9) 0.0131(10)
C8 0.043(2) 0.042(2) 0.0164(15) 0.0136(14) 0.0074(14) 0.0104(16)
C3 0.0371(18) 0.0219(16) 0.0164(14) 0.0085(12) -0.0052(12) 0.0023(13)
C4 0.0289(16) 0.0236(16) 0.0261(16) 0.0089(13) -0.0046(13) 0.0086(13)
C5 0.0222(15) 0.0196(15) 0.0240(15) 0.0048(12) 0.0003(12) 0.0084(12)
C6 0.0212(14) 0.0126(13) 0.0165(13) 0.0042(10) -0.0031(11) 0.0045(11)
C7 0.0167(13) 0.0135(13) 0.0195(13) 0.0039(11) 0.0033(11) 0.0046(11)
N1 0.0152(11) 0.0112(11) 0.0142(11) 0.0038(9) 0.0018(8) 0.0029(9)
C9 0.0115(12) 0.0124(13) 0.0159(12) 0.0031(10) 0.0029(10) 0.0022(10)
C10 0.0188(13) 0.0126(13) 0.0188(13) 0.0037(11) 0.0021(11) 0.0075(11)
C11 0.0230(15) 0.0142(14) 0.0216(14) 0.0011(11) 0.0053(11) 0.0075(11)
C12 0.0206(14) 0.0176(14) 0.0147(13) 0.0013(11) 0.0029(11) 0.0046(11)
C13 0.0147(13) 0.0150(13) 0.0157(13) 0.0044(10) 0.0009(10) 0.0041(10)
C14 0.0110(12) 0.0116(13) 0.0157(12) 0.0022(10) 0.0033(10) 0.0018(10)
O3 0.0146(9) 0.0101(9) 0.0126(9) 0.0023(7) 0.0026(7) 0.0065(7)
O4 0.0164(9) 0.0144(9) 0.0136(9) 0.0041(7) 0.0039(7) 0.0089(8)
C15 0.0131(12) 0.0113(13) 0.0155(12) 0.0025(10) 0.0042(10) 0.0007(10)
C16 0.0128(12) 0.0140(13) 0.0164(13) 0.0053(10) 0.0022(10) 0.0031(10)
O5 0.0207(10) 0.0247(11) 0.0112(9) 0.0058(8) 0.0047(7) 0.0125(8)
C22 0.0277(15) 0.0237(15) 0.0124(13) 0.0059(11) 0.0035(11) 0.0070(12)
C17 0.0187(13) 0.0183(14) 0.0126(12) 0.0017(10) 0.0038(10) 0.0044(11)
C18 0.0226(15) 0.0212(15) 0.0201(14) 0.0011(12) 0.0089(11) 0.0099(12)
C19 0.0181(14) 0.0214(15) 0.0199(14) 0.0043(11) 0.0038(11) 0.0111(12)
C20 0.0130(12) 0.0140(13) 0.0159(13) 0.0035(10) 0.0042(10) 0.0035(10)
C21 0.0147(13) 0.0154(14) 0.0188(13) 0.0048(11) 0.0008(10) 0.0065(11)
N2 0.0133(10) 0.0121(11) 0.0128(10) 0.0025(8) -0.0001(8) 0.0022(9)
C23 0.0148(13) 0.0106(12) 0.0140(12) 0.0022(10) 0.0005(10) 0.0020(10)
C24 0.0160(13) 0.0190(14) 0.0191(13) 0.0053(11) 0.0020(11) 0.0061(11)
C25 0.0168(13) 0.0217(15) 0.0216(14) 0.0081(12) -0.0039(11) 0.0033(11)
C26 0.0274(15) 0.0228(15) 0.0127(13) 0.0053(11) 0.0002(11) 0.0032(12)
C27 0.0190(14) 0.0177(14) 0.0149(13) 0.0005(11) 0.0015(10) 0.0043(11)
C28 0.0158(13) 0.0098(12) 0.0163(13) 0.0033(10) 0.0005(10) 0.0023(10)
O6 0.0144(9) 0.0168(10) 0.0132(9) 0.0036(7) 0.0021(7) 0.0074(7)
O7 0.0198(10) 0.0175(10) 0.0240(10) 0.0056(8) 0.0037(8) 0.0038(8)
O8 0.0242(11) 0.0313(12) 0.0282(12) 0.0079(10) 0.0108(9) 0.0043(9)
N3 0.0275(15) 0.0316(16) 0.057(2) 0.0132(15) 0.0100(14) 0.0018(13)
O9 0.040(2) 0.164(5) 0.133(4) -0.051(3) -0.001(2) -0.005(3)
O10 0.0230(10) 0.0154(10) 0.0197(10) 0.0029(8) -0.0007(8) 0.0034(8)
C29 0.0214(15) 0.0252(16) 0.0263(16) -0.0073(13) -0.0014(12) 0.0031(13)
Cl1 0.0548(6) 0.0668(7) 0.0293(5) -0.0023(4) 0.0095(4) 0.0090(5)
C31 0.055(2) 0.032(2) 0.0329(19) 0.0049(15) 0.0140(17) -0.0002(17)
Cl2 0.1107(11) 0.0293(5) 0.0571(7) 0.0055(5) 0.0046(7) 0.0050(6)

loop_
_atom_type_symbol
_atom_type_description
_atom_type_scat_dispersion_real
_atom_type_scat_dispersion_imag
_atom_type_scat_source
C C 0.0033 0.0016 'International Tables Vol C Tables 4.2.6.8 and 6.1.1.4'
H H 0.0000 0.0000 'International Tables Vol C Tables 4.2.6.8 and 6.1.1.4'
N N 0.0061 0.0033 'International Tables Vol C Tables 4.2.6.8 and 6.1.1.4'
O O 0.0106 0.0060 'International Tables Vol C Tables 4.2.6.8 and 6.1.1.4'
Zn Zn 0.2839 1.4301 'International Tables Vol C Tables 4.2.6.8 and 6.1.1.4'
Dy Dy -0.1892 4.4098 'International Tables Vol C Tables 4.2.6.8 and 6.1.1.4'
Cl Cl 0.1484 0.1585 'International Tables Vol C Tables 4.2.6.8 and 6.1.1.4'

loop_
_geom_angle_atom_site_label_1
_geom_angle_atom_site_label_2
_geom_angle_atom_site_label_3
_geom_angle
_geom_angle_site_symmetry_1
_geom_angle_site_symmetry_3
O1 Dy1 O4 148.39(7) . .
O1 Dy1 O6 94.51(7) . 2_666
O4 Dy1 O6 91.43(6) . 2_666
O1 Dy1 O3 142.75(6) . .
O4 Dy1 O3 68.51(6) . .
O6 Dy1 O3 73.84(6) 2_666 .
O1 Dy1 N1 75.10(7) . .
O4 Dy1 N1 136.46(7) . .
O6 Dy1 N1 84.15(7) 2_666 .
O3 Dy1 N1 68.68(6) . .
O1 Dy1 O7 105.82(7) . .
O4 Dy1 O7 82.40(7) . .
O6 Dy1 O7 150.55(6) 2_666 .
O3 Dy1 O7 77.12(6) . .
N1 Dy1 O7 80.86(7) . .
O1 Dy1 O8 81.53(7) . .
O4 Dy1 O8 79.71(7) . .
O6 Dy1 O8 154.07(7) 2_666 .
O3 Dy1 O8 123.59(7) . .
N1 Dy1 O8 118.94(7) . .
O7 Dy1 O8 52.79(7) . .
O1 Dy1 O5 84.07(7) . .
O4 Dy1 O5 65.86(6) . .
O6 Dy1 O5 83.06(6) 2_666 .
O3 Dy1 O5 127.71(6) . .
N1 Dy1 O5 154.54(7) . .
O7 Dy1 O5 119.49(6) . .
O8 Dy1 O5 71.06(7) . .
N2 Zn1 O4 87.46(8) . .
N2 Zn1 O6 81.48(8) . .
O4 Zn1 O6 164.40(7) . .
N2 Zn1 O3 166.39(8) . .
O4 Zn1 O3 79.04(7) . .
O6 Zn1 O3 112.10(7) . .
N2 Zn1 O10 91.51(8) . .
O4 Zn1 O10 96.52(7) . .
O6 Zn1 O10 94.74(7) . .
O3 Zn1 O10 88.36(7) . .
N2 Zn1 O3 98.16(7) . 2_666
O4 Zn1 O3 88.58(7) . 2_666
O6 Zn1 O3 82.18(7) . 2_666
O3 Zn1 O3 83.34(7) . 2_666
O10 Zn1 O3 169.27(7) . 2_666
C1 O1 Dy1 139.73(17) . .
O1 C1 C6 123.2(2) . .
O1 C1 C2 119.3(3) . .
C6 C1 C2 117.5(2) . .
O2 C2 C3 125.3(3) . .
O2 C2 C1 113.5(2) . .
C3 C2 C1 121.2(3) . .
C2 O2 C8 117.2(2) . .
O2 C8 H8A 109.5 . .
O2 C8 H8B 109.5 . .
H8A C8 H8B 109.5 . .
O2 C8 H8C 109.5 . .
H8A C8 H8C 109.5 . .
H8B C8 H8C 109.5 . .
C2 C3 C4 120.7(3) . .
C2 C3 H3A 119.7 . .
C4 C3 H3A 119.7 . .
C5 C4 C3 119.3(3) . .
C5 C4 H4A 120.4 . .
C3 C4 H4A 120.4 . .
C4 C5 C6 121.4(3) . .
C4 C5 H5A 119.3 . .
C6 C5 H5A 119.3 . .
C1 C6 C5 119.9(2) . .
C1 C6 C7 122.8(2) . .
C5 C6 C7 117.3(3) . .
N1 C7 C6 127.3(3) . .
N1 C7 H7A 116.4 . .
C6 C7 H7A 116.4 . .
C7 N1 C9 119.0(2) . .
C7 N1 Dy1 127.89(18) . .
C9 N1 Dy1 112.87(16) . .
C10 C9 C14 119.7(2) . .
C10 C9 N1 123.0(2) . .
C14 C9 N1 117.3(2) . .
C11 C10 C9 120.6(2) . .
C11 C10 H10A 119.7 . .
C9 C10 H10A 119.7 . .
C10 C11 C12 119.7(3) . .
C10 C11 H11A 120.2 . .
C12 C11 H11A 120.2 . .
C11 C12 C13 120.4(3) . .
C11 C12 H12A 119.8 . .
C13 C12 H12A 119.8 . .
C12 C13 C14 120.4(2) . .
C12 C13 H13A 119.8 . .
C14 C13 H13A 119.8 . .
O3 C14 C13 121.6(2) . .
O3 C14 C9 119.2(2) . .
C13 C14 C9 119.2(2) . .
C14 O3 Zn1 125.69(15) . .
C14 O3 Zn1 114.92(15) . 2_666
Zn1 O3 Zn1 96.66(7) . 2_666
C14 O3 Dy1 114.36(14) . .
Zn1 O3 Dy1 103.07(7) . .
Zn1 O3 Dy1 97.40(6) 2_666 .
C15 O4 Zn1 128.01(16) . .
C15 O4 Dy1 123.87(15) . .
Zn1 O4 Dy1 107.89(7) . .
O4 C15 C20 123.8(2) . .
O4 C15 C16 118.0(2) . .
C20 C15 C16 118.2(2) . .
C17 C16 O5 124.2(2) . .
C17 C16 C15 122.0(2) . .
O5 C16 C15 113.8(2) . .
C16 O5 C22 117.0(2) . .
C16 O5 Dy1 116.54(15) . .
C22 O5 Dy1 121.67(16) . .
O5 C22 H22A 109.5 . .
O5 C22 H22B 109.5 . .
H22A C22 H22B 109.5 . .
O5 C22 H22C 109.5 . .
H22A C22 H22C 109.5 . .
H22B C22 H22C 109.5 . .
C16 C17 C18 119.4(2) . .
C16 C17 H17A 120.3 . .
C18 C17 H17A 120.3 . .
C19 C18 C17 119.8(3) . .
C19 C18 H18A 120.1 . .
C17 C18 H18A 120.1 . .
C18 C19 C20 121.7(3) . .
C18 C19 H19A 119.1 . .
C20 C19 H19A 119.1 . .
C15 C20 C19 118.9(2) . .
C15 C20 C21 124.1(2) . .
C19 C20 C21 117.0(2) . .
N2 C21 C20 126.3(2) . .
N2 C21 H21A 116.9 . .
C20 C21 H21A 116.9 . .
C21 N2 C23 122.6(2) . .
C21 N2 Zn1 127.92(19) . .
C23 N2 Zn1 109.42(16) . .
C24 C23 C28 119.9(2) . .
C24 C23 N2 125.0(2) . .
C28 C23 N2 115.1(2) . .
C25 C24 C23 120.5(3) . .
C25 C24 H24A 119.8 . .
C23 C24 H24A 119.8 . .
C24 C25 C26 119.7(3) . .
C24 C25 H25A 120.2 . .
C26 C25 H25A 120.2 . .
C27 C26 C25 120.7(3) . .
C27 C26 H26A 119.7 . .
C25 C26 H26A 119.7 . .
C26 C27 C28 120.8(3) . .
C26 C27 H27A 119.6 . .
C28 C27 H27A 119.6 . .
O6 C28 C27 121.7(2) . .
O6 C28 C23 119.8(2) . .
C27 C28 C23 118.4(2) . .
C28 O6 Zn1 108.87(15) . .
C28 O6 Dy1 119.68(15) . 2_666
Zn1 O6 Dy1 105.12(7) . 2_666
N3 O7 Dy1 94.55(18) . .
N3 O8 Dy1 93.19(17) . .
O8 N3 O7 119.3(3) . .
O8 N3 O9 121.5(3) . .
O7 N3 O9 119.2(3) . .
C29 O10 Zn1 130.90(18) . .
C29 O10 H10 105(2) . .
Zn1 O10 H10 113(2) . .
O10 C29 H29A 109.5 . .
O10 C29 H29B 109.5 . .
H29A C29 H29B 109.5 . .
O10 C29 H29C 109.5 . .
H29A C29 H29C 109.5 . .
H29B C29 H29C 109.5 . .
Cl2 C31 Cl1 113.5(2) . .
Cl2 C31 H31A 108.9 . .
Cl1 C31 H31A 108.9 . .
Cl2 C31 H31B 108.9 . .
Cl1 C31 H31B 108.9 . .
H31A C31 H31B 107.7 . .

loop_
_geom_bond_atom_site_label_1
_geom_bond_atom_site_label_2
_geom_bond_distance
_geom_bond_site_symmetry_2
Dy1 O1 2.1679(18) .
Dy1 O4 2.2875(17) .
Dy1 O6 2.3484(19) 2_666
Dy1 O3 2.4025(17) .
Dy1 N1 2.433(2) .
Dy1 O7 2.441(2) .
Dy1 O8 2.483(2) .
Dy1 O5 2.4878(18) .
Zn1 N2 2.063(2) .
Zn1 O4 2.0641(17) .
Zn1 O6 2.0677(18) .
Zn1 O3 2.0868(18) .
Zn1 O10 2.168(2) .
Zn1 O3 2.2688(18) 2_666
O1 C1 1.310(3) .
C1 C6 1.414(4) .
C1 C2 1.423(4) .
C2 O2 1.375(3) .
C2 C3 1.380(4) .
O2 C8 1.429(3) .
C8 H8A 0.9800 .
C8 H8B 0.9800 .
C8 H8C 0.9800 .
C3 C4 1.403(4) .
C3 H3A 0.9500 .
C4 C5 1.368(4) .
C4 H4A 0.9500 .
C5 C6 1.415(4) .
C5 H5A 0.9500 .
C6 C7 1.443(4) .
C7 N1 1.295(3) .
C7 H7A 0.9500 .
N1 C9 1.425(3) .
C9 C10 1.395(4) .
C9 C14 1.404(4) .
C10 C11 1.382(4) .
C10 H10A 0.9500 .
C11 C12 1.387(4) .
C11 H11A 0.9500 .
C12 C13 1.389(4) .
C12 H12A 0.9500 .
C13 C14 1.391(4) .
C13 H13A 0.9500 .
C14 O3 1.373(3) .
O3 Zn1 2.2688(18) 2_666
O4 C15 1.335(3) .
C15 C20 1.407(4) .
C15 C16 1.412(4) .
C16 C17 1.377(4) .
C16 O5 1.391(3) .
O5 C22 1.441(3) .
C22 H22A 0.9800 .
C22 H22B 0.9800 .
C22 H22C 0.9800 .
C17 C18 1.399(4) .
C17 H17A 0.9500 .
C18 C19 1.370(4) .
C18 H18A 0.9500 .
C19 C20 1.411(4) .
C19 H19A 0.9500 .
C20 C21 1.450(4) .
C21 N2 1.284(3) .
C21 H21A 0.9500 .
N2 C23 1.421(3) .
C23 C24 1.395(4) .
C23 C28 1.417(4) .
C24 C25 1.382(4) .
C24 H24A 0.9500 .
C25 C26 1.387(4) .
C25 H25A 0.9500 .
C26 C27 1.383(4) .
C26 H26A 0.9500 .
C27 C28 1.393(4) .
C27 H27A 0.9500 .
C28 O6 1.355(3) .
O6 Dy1 2.3484(18) 2_666
O7 N3 1.280(3) .
O8 N3 1.257(4) .
N3 O9 1.394(5) .
O10 C29 1.430(3) .
O10 H10 0.83(3) .
C29 H29A 0.9800 .
C29 H29B 0.9800 .
C29 H29C 0.9800 .
Cl1 C31 1.754(4) .
C31 Cl2 1.740(4) .
C31 H31A 0.9900 .
C31 H31B 0.9900 .

loop_
_geom_hbond_atom_site_label_D
_geom_hbond_atom_site_label_H
_geom_hbond_atom_site_label_A
_geom_hbond_distance_DH
_geom_hbond_distance_HA
_geom_hbond_distance_DA
_geom_hbond_angle_DHA
O10 H10 O7 0.83(3) 1.91(3) 2.687(3) 155(3)
C31 H31A O8 0.99 2.34 3.077(4) 130.3
C31 H31B O2 0.99 2.43 3.336(5) 151.6
